data_4336833
loop_
_publ_author_name
'Amit Majumdar'
'Stephen J. Lippard'

_publ_contact_author_address
;Department of Chemistry, Room 18-498
Massachusetts Institute of Technology
77 Massachusetts Avenue
Cambridge, MA 02139-4307
;
_publ_contact_author_email lippard@mit.edu
_publ_contact_author_name 'S. J. Lippard'
_publ_section_title
;
 Non-Heme Mononitrosyldiiron Complexes: Importance of Iron Oxidation State
 in Controlling the Nature of the Nitrosylated Products
;
_journal_name_full 'Inorganic Chemistry'
_journal_page_first 13292
_journal_page_last 13294
_journal_paper_doi 10.1021/ic4019508
_journal_volume 52
_journal_year 2013
_chemical_formula_moiety '3(B F4), C53.21 H72.82 Fe2 N14 O5'
_chemical_formula_sum 'C53.2 H72.79 B3 F12 Fe2 N14 O5'
_chemical_formula_weight 1360.57
_chemical_name_systematic
;
 ?
;
_space_group_IT_number 2
_space_group_name_Hall '-P 1'
_space_group_name_H-M_alt 'P -1'
_symmetry_cell_setting triclinic
_symmetry_space_group_name_Hall '-P 1'
_symmetry_space_group_name_H-M 'P -1'
_atom_sites_solution_hydrogens geom
_audit_creation_date 2013-06-13
_audit_creation_method
;
  Olex2 1.2
  (compiled Apr 23 2013 17:54:37, GUI svn.r4466)
;
_cell_angle_alpha 97.4430(10)
_cell_angle_beta 92.3440(10)
_cell_angle_gamma 110.6450(10)
_cell_formula_units_Z 2
_cell_length_a 12.1536(7)
_cell_length_b 16.1353(10)
_cell_length_c 17.5569(10)
_cell_measurement_reflns_used 19826
_cell_measurement_temperature 100(2)
_cell_measurement_theta_max 25.73
_cell_measurement_theta_min 2.35
_cell_volume 3180.8(3)
_computing_data_reduction 'SAINT v7.46A (Bruker, 2008)'
_computing_molecular_graphics
;
O. V. Dolomanov, L. J. Bourhis, R. J. Gildea, J. A. K. Howard and H. Puschmann,
OLEX2: a complete structure solution, refinement and analysis program.
J. Appl. Cryst. (2009). 42, 339-341.
;
_computing_publication_material
;
O. V. Dolomanov, L. J. Bourhis, R. J. Gildea, J. A. K. Howard and H. Puschmann,
OLEX2: a complete structure solution, refinement and analysis program.
J. Appl. Cryst. (2009). 42, 339-341.
;
_computing_structure_refinement 'SHELXL-2013 (Sheldrick, 2013)'
_diffrn_ambient_temperature 100(2)
_diffrn_measured_fraction_theta_full 0.999
_diffrn_measured_fraction_theta_max 0.996
_diffrn_measurement_device_type 'CCD area detector'
_diffrn_measurement_method 'phi and omega scans'
_diffrn_radiation_monochromator graphite
_diffrn_radiation_type MoK\a
_diffrn_radiation_wavelength 0.71073
_diffrn_reflns_av_R_equivalents 0.0266
_diffrn_reflns_av_unetI/netI 0.0245
_diffrn_reflns_Laue_measured_fraction_full 0.999
_diffrn_reflns_Laue_measured_fraction_max 0.996
_diffrn_reflns_limit_h_max 14
_diffrn_reflns_limit_h_min -14
_diffrn_reflns_limit_k_max 19
_diffrn_reflns_limit_k_min -19
_diffrn_reflns_limit_l_max 21
_diffrn_reflns_limit_l_min -21
_diffrn_reflns_number 50938
_diffrn_reflns_point_group_measured_fraction_full 0.999
_diffrn_reflns_point_group_measured_fraction_max 0.996
_diffrn_reflns_theta_full 25.242
_diffrn_reflns_theta_max 25.818
_diffrn_reflns_theta_min 1.658
_diffrn_source 'Fine focus sealed tube'
_exptl_absorpt_coefficient_mu 0.548
_exptl_absorpt_correction_T_max 0.7453
_exptl_absorpt_correction_T_min 0.6417
_exptl_absorpt_correction_type multi-scan
_exptl_absorpt_process_details
;
SADABS-2008/1 (Bruker,2008) was used for absorption correction.
wR2(int) was 0.0623 before and 0.0341 after correction.
The Ratio of minimum to maximum transmission is 0.8795.
The \l/2 correction factor is 0.0015.
;
_exptl_crystal_colour Green-brown
_exptl_crystal_density_diffrn 1.421
_exptl_crystal_description Block
_exptl_crystal_F_000 1410
_exptl_crystal_size_max 0.4
_exptl_crystal_size_mid 0.22
_exptl_crystal_size_min 0.08
_refine_diff_density_max 2.294
_refine_diff_density_min -2.065
_refine_diff_density_rms 0.152
_refine_ls_extinction_method none
_refine_ls_goodness_of_fit_ref 1.025
_refine_ls_hydrogen_treatment constr
_refine_ls_matrix_type full
_refine_ls_number_parameters 777
_refine_ls_number_reflns 12205
_refine_ls_number_restraints 67
_refine_ls_restrained_S_all 1.067
_refine_ls_R_factor_all 0.1050
_refine_ls_R_factor_gt 0.0902
_refine_ls_shift/su_max 0.003
_refine_ls_shift/su_mean 0.000
_refine_ls_structure_factor_coef Fsqd
_refine_ls_weighting_details 'w=1/[\s^2^(Fo^2^)+(0.1744P)^2^+13.9890P] where P=(Fo^2^+2Fc^2^)/3'
_refine_ls_weighting_scheme calc
_refine_ls_wR_factor_gt 0.2567
_refine_ls_wR_factor_ref 0.2768
_reflns_Friedel_coverage 0.000
_reflns_number_gt 10040
_reflns_number_total 12205
_reflns_threshold_expression 'I > 2\s(I)'
_cod_data_source_file ic4019508_si_002_1.cif
_cod_data_source_block 104
_cod_original_formula_sum 'C53.20 H72.79 B3 F12 Fe2 N14 O5'
_cod_database_code 4336833
_olex2_refinement_description
;
1. Fixed Uiso
 At 1.2 times of:
  All C(H) groups, All C(H,H) groups
 At 1.5 times of:
  All C(H,H,H) groups
2. Restrained distances
 F9B-F10B
 2.2 with sigma of 0.02
 F11A-F9A
 2.27 with sigma of 0.02
 F11A-F9A
 2.5 with sigma of 0.02
 F10A-F9A
 2.26 with sigma of 0.04
 F10B-F11B
 2.26 with sigma of 0.04
 F10A-F9A
 2.26 with sigma of 0.04
 F9B-F11B
 2.26 with sigma of 0.04
 F9A-F12A
 2.26 with sigma of 0.04
 F12B-F11B
 2.26 with sigma of 0.04
 F9B-F12B
 2.26 with sigma of 0.04
 F9B-F10B
 2.26 with sigma of 0.04
 F11B-F10B
 2.26 with sigma of 0.04
 O4-C47 \\sim O14B-C5B
 with sigma of 0.02
 N15B-C54B \\sim N15B-C53B
 with sigma of 0.02
 N13-C48 \\sim N15B-C54B \\sim N15B-C53B
 with sigma of 0.02
 F6-B2 \\sim F5-B2 \\sim F7-B2 \\sim F8A-B2 \\sim F8B-B2
 with sigma of 0.02
 N5-C21B \\sim N5-C21A
 with sigma of 0.02
 C12-C11 \\sim C22B-C21B \\sim C21A-C22A
 with sigma of 0.02
 N13-C47 \\sim N15B-C5B
 with sigma of 0.02
 N13-C48 \\sim N15B-C53B \\sim N15B-C54B
 with sigma of 0.02
 N13-C48 \\sim N15B-C54B \\sim N15B-C53B
 with sigma of 0.02
 F3-B1 \\sim F11A-B3A \\sim F10A-B3A \\sim F9A-B3A \\sim F12B-B3B 
\\sim F9B-B3B \\sim F10B-B3B \\sim F11B-
 B3B \\sim F12A-B3A
 with sigma of 0.02
3. Uiso/Uaniso restraints and constraints
Uanis(C51) = Uanis(C52)
Uanis(C50) = Uanis(C51) = Uanis(C52)
Uanis(N14A) = Uanis(O14B)
Uanis(N15B) = Uanis(O5A) = Uanis(C5B)
Uanis(N15B) = Uanis(C53B) = Uanis(C54B)
Uanis(F8A) = Uanis(F8B) = Uanis(B2)
Uanis(F6) = Uanis(F7) = Uanis(F8B) = Uanis(F8A)
Uanis(F9A) = Uanis(B3A) = Uanis(B3B)
Uanis(F12A) = Uanis(F11B)
Uanis(F9A) = Uanis(F12A) = Uanis(B3A) = Uanis(B3B) = Uanis(F11B) = Uanis(F9B) 
= Uanis(F10B) = Uanis(F10A) = Uanis(F11A) = Uanis(F12B)
Uanis(F5) = Uanis(B3A) = Uanis(B3B) = Uanis(F11B) = Uanis(F10A) = Uanis(F10B) 
= Uanis(F11A) = Uanis(F9B) = Uanis(F12A) = Uanis(F12B) = Uanis(F9A)
Uanis(C21A) = Uanis(C21B) = Uanis(C22A)
Uanis(C21A) = Uanis(C21B) = Uanis(C22A) = Uanis(C22B)
Uanis(C33) = Uanis(C21B) = Uanis(C21A) = Uanis(C22A) = Uanis(C22B)
4. others
 Sof(C5B)=Sof(H5B)=Sof(C53B)=Sof(H53A)=Sof(H53B)=Sof(H53C)=Sof(C54B)=Sof(H54A)=
 Sof(H54B)=Sof(H54C)=Sof(N15B)=Sof(O14B)=1-FVAR(1)
 Sof(N14A)=Sof(O5A)=FVAR(1)
 Sof(F8B)=1-FVAR(2)
 Sof(F8A)=FVAR(2)
 Sof(B3B)=Sof(F9B)=Sof(F10B)=Sof(F11B)=Sof(F12B)=1-FVAR(3)
 Sof(B3A)=Sof(F9A)=Sof(F10A)=Sof(F11A)=Sof(F12A)=FVAR(3)
 Sof(C21B)=Sof(H21C)=Sof(H21D)=Sof(C22B)=Sof(H22D)=Sof(H22E)=Sof(H22F)=1-FVAR(4)
 Sof(C21A)=Sof(H21A)=Sof(H21B)=Sof(C22A)=Sof(H22A)=Sof(H22B)=Sof(H22C)=FVAR(4)
5.a Ternary CH refined with riding coordinates:
 C1(H1)
5.b Secondary CH2 refined with riding coordinates:
 C2(H2A,H2B), C3(H3A,H3B), C11(H11A,H11B), C13(H13A,H13B), C21A(H21A,H21B),
 C21B(H21C,H21D), C23(H23A,H23B), C24(H24A,H24B), C32(H32A,H32B), C34(H34A,
 H34B), C42(H42A,H42B)
5.c Aromatic/amide H refined with riding coordinates:
 C5B(H5B), C6(H6), C7(H7), C8(H8), C9(H9), C16(H16), C17(H17), C18(H18),
 C19(H19), C27(H27), C28(H28), C29(H29), C30(H30), C37(H37), C38(H38), C39(H39),
  C40(H40), C44(H44), C47(H47), C50(H50)
5.d Idealised Me refined as rotating group:
 C12(H12A,H12B,H12C), C22A(H22A,H22B,H22C), C22B(H22D,H22E,H22F), C33(H33A,
 H33B,H33C), C43(H43A,H43B,H43C), C45(H45A,H45B,H45C), C46(H46A,H46B,H46C),
 C48(H48A,H48B,H48C), C49(H49A,H49B,H49C), C51(H51A,H51B,H51C), C52(H52A,H52B,
 H52C), C53B(H53A,H53B,H53C), C54B(H54A,H54B,H54C)
;
_shelx_estimated_absorpt_t_max 0.957
_shelx_estimated_absorpt_t_min 0.811
_shelx_space_group_comment
;
The symmetry employed for this shelxl refinement is uniquely defined
by the following loop, which should always be used as a source of
symmetry information in preference to the above space-group names.
They are only intended as comments.
;
_shelxl_version_number 2013-3

loop_
_space_group_symop_operation_xyz
'x, y, z'
'-x, -y, -z'

loop_
_atom_site_label
_atom_site_type_symbol
_atom_site_fract_x
_atom_site_fract_y
_atom_site_fract_z
_atom_site_U_iso_or_equiv
_atom_site_adp_type
_atom_site_occupancy
_atom_site_site_symmetry_order
_atom_site_calc_flag
_atom_site_refinement_flags_posn
_atom_site_refinement_flags_adp
_atom_site_refinement_flags_occupancy
_atom_site_disorder_assembly
_atom_site_disorder_group
B3A B 1.0862(13) 0.4940(11) 0.8156(11) 0.1091(12) Uani 0.504(5) 1 d D . P A 1
B3B B 1.0130(15) 0.5238(13) 0.8932(11) 0.1091(12) Uani 0.496(5) 1 d D . P A 2
C1 C 0.5213(4) 0.2174(3) 0.7006(3) 0.0234(9) Uani 1 1 d . . . . .
H1 H 0.5282 0.2012 0.7532 0.028 Uiso 1 1 calc R U . . .
C2 C 0.6384(4) 0.2881(3) 0.6866(3) 0.0251(9) Uani 1 1 d . . . . .
H2A H 0.7044 0.2678 0.6982 0.030 Uiso 1 1 calc R U . . .
H2B H 0.6373 0.2968 0.6318 0.030 Uiso 1 1 calc R U . . .
C3 C 0.6870(4) 0.3717(4) 0.8192(3) 0.0307(11) Uani 1 1 d . . . . .
H3A H 0.7613 0.4224 0.8382 0.037 Uiso 1 1 calc R U . . .
H3B H 0.7003 0.3154 0.8237 0.037 Uiso 1 1 calc R U . . .
C4 C 0.5908(4) 0.3778(3) 0.8680(3) 0.0263(10) Uani 1 1 d . . . . .
C5 C 0.4278(4) 0.3905(3) 0.9034(3) 0.0262(10) Uani 1 1 d . . . . .
C5B C 0.256(4) 0.420(3) 0.662(2) 0.100(4) Uani 0.403(8) 1 d D . P B 2
H5B H 0.2416 0.3690 0.6241 0.121 Uiso 0.403(8) 1 calc R U P B 2
C6 C 0.3218(5) 0.4027(3) 0.9085(3) 0.0296(10) Uani 1 1 d . . . . .
H6 H 0.2795 0.4091 0.8642 0.035 Uiso 1 1 calc R U . . .
C7 C 0.2787(5) 0.4055(4) 0.9803(3) 0.0359(12) Uani 1 1 d . . . . .
H7 H 0.2056 0.4137 0.9855 0.043 Uiso 1 1 calc R U . . .
C8 C 0.3420(6) 0.3961(4) 1.0456(3) 0.0403(13) Uani 1 1 d . . . . .
H8 H 0.3096 0.3972 1.0939 0.048 Uiso 1 1 calc R U . . .
C9 C 0.4489(6) 0.3856(4) 1.0417(3) 0.0384(13) Uani 1 1 d . . . . .
H9 H 0.4918 0.3803 1.0861 0.046 Uiso 1 1 calc R U . . .
C10 C 0.4915(5) 0.3829(3) 0.9692(3) 0.0306(11) Uani 1 1 d . . . . .
C11 C 0.6938(6) 0.3736(4) 0.9947(3) 0.0427(14) Uani 1 1 d D . . . .
H11A H 0.7056 0.4161 1.0430 0.051 Uiso 1 1 calc R U . . .
H11B H 0.7668 0.3932 0.9681 0.051 Uiso 1 1 calc R U . . .
C12 C 0.6710(8) 0.2790(5) 1.0143(4) 0.065(2) Uani 1 1 d D . . . .
H12A H 0.6619 0.2372 0.9667 0.097 Uiso 1 1 calc R U . . .
H12B H 0.5987 0.2594 1.0406 0.097 Uiso 1 1 calc R U . . .
H12C H 0.7378 0.2801 1.0481 0.097 Uiso 1 1 calc R U . . .
C13 C 0.7430(4) 0.4517(3) 0.7085(3) 0.0316(11) Uani 1 1 d . . . . .
H13A H 0.7413 0.4398 0.6517 0.038 Uiso 1 1 calc R U . . .
H13B H 0.8236 0.4626 0.7312 0.038 Uiso 1 1 calc R U . . .
C14 C 0.7098(4) 0.5313(3) 0.7321(3) 0.0292(10) Uani 1 1 d . . . . .
C15 C 0.6035(5) 0.6126(3) 0.7545(3) 0.0303(11) Uani 1 1 d . . . . .
C16 C 0.5124(6) 0.6464(4) 0.7644(3) 0.0387(13) Uani 1 1 d . . . . .
H16 H 0.4316 0.6082 0.7594 0.046 Uiso 1 1 calc R U . . .
C17 C 0.5474(7) 0.7390(5) 0.7819(3) 0.0503(17) Uani 1 1 d . . . . .
H17 H 0.4883 0.7644 0.7892 0.060 Uiso 1 1 calc R U . . .
C18 C 0.6657(7) 0.7968(4) 0.7893(3) 0.0495(16) Uani 1 1 d . . . . .
H18 H 0.6845 0.8596 0.8012 0.059 Uiso 1 1 calc R U . . .
C19 C 0.7540(6) 0.7639(4) 0.7797(4) 0.0472(15) Uani 1 1 d . . . . .
H19 H 0.8346 0.8023 0.7848 0.057 Uiso 1 1 calc R U . . .
C20 C 0.7203(5) 0.6709(4) 0.7619(3) 0.0381(13) Uani 1 1 d . . . . .
C21A C 0.9167(9) 0.6448(9) 0.7344(8) 0.0547(13) Uani 0.591(11) 1 d D . P C 1
H21A H 0.9503 0.6071 0.7606 0.066 Uiso 0.591(11) 1 calc R U P C 1
H21B H 0.9581 0.7077 0.7593 0.066 Uiso 0.591(11) 1 calc R U P C 1
C21B C 0.9141(12) 0.6564(12) 0.7698(11) 0.0547(13) Uani 0.409(11) 1 d D . P C 2
H21C H 0.9497 0.6102 0.7724 0.066 Uiso 0.409(11) 1 calc R U P C 2
H21D H 0.9353 0.6990 0.8187 0.066 Uiso 0.409(11) 1 calc R U P C 2
C22A C 0.9450(10) 0.6369(8) 0.6459(7) 0.0547(13) Uani 0.591(11) 1 d D . P C 1
H22A H 0.8822 0.5856 0.6155 0.082 Uiso 0.591(11) 1 calc R U P C 1
H22B H 1.0207 0.6283 0.6422 0.082 Uiso 0.591(11) 1 calc R U P C 1
H22C H 0.9495 0.6919 0.6260 0.082 Uiso 0.591(11) 1 calc R U P C 1
C22B C 0.9461(15) 0.7063(11) 0.6942(10) 0.0547(13) Uani 0.409(11) 1 d D . P C 2
H22D H 0.9028 0.6649 0.6479 0.082 Uiso 0.409(11) 1 calc R U P C 2
H22E H 1.0312 0.7246 0.6895 0.082 Uiso 0.409(11) 1 calc R U P C 2
H22F H 0.9236 0.7592 0.6998 0.082 Uiso 0.409(11) 1 calc R U P C 2
C23 C 0.4931(4) 0.1346(3) 0.6406(3) 0.0274(10) Uani 1 1 d . . . . .
H23A H 0.4896 0.1509 0.5884 0.033 Uiso 1 1 calc R U . . .
H23B H 0.5565 0.1097 0.6448 0.033 Uiso 1 1 calc R U . . .
C24 C 0.3899(4) 0.0074(3) 0.7071(3) 0.0254(10) Uani 1 1 d . . . . .
H24A H 0.4609 0.0389 0.7439 0.031 Uiso 1 1 calc R U . . .
H24B H 0.3980 -0.0473 0.6792 0.031 Uiso 1 1 calc R U . . .
C25 C 0.2818(4) -0.0175(3) 0.7496(3) 0.0226(9) Uani 1 1 d . . . . .
C26 C 0.1226(4) -0.0125(3) 0.7983(3) 0.0232(9) Uani 1 1 d . . . . .
C27 C 0.0223(4) 0.0053(3) 0.8193(3) 0.0272(10) Uani 1 1 d . . . . .
H27 H -0.0057 0.0431 0.7934 0.033 Uiso 1 1 calc R U . . .
C28 C -0.0347(4) -0.0344(4) 0.8794(3) 0.0324(11) Uani 1 1 d . . . . .
H28 H -0.1024 -0.0229 0.8953 0.039 Uiso 1 1 calc R U . . .
C29 C 0.0057(5) -0.0911(4) 0.9171(3) 0.0377(12) Uani 1 1 d . . . . .
H29 H -0.0350 -0.1165 0.9584 0.045 Uiso 1 1 calc R U . . .
C30 C 0.1021(5) -0.1112(4) 0.8963(3) 0.0351(12) Uani 1 1 d . . . . .
H30 H 0.1285 -0.1502 0.9217 0.042 Uiso 1 1 calc R U . . .
C31 C 0.1591(4) -0.0713(3) 0.8359(3) 0.0266(10) Uani 1 1 d . . . . .
C32 C 0.3225(4) -0.1340(3) 0.8195(3) 0.0321(11) Uani 1 1 d . . . . .
H32A H 0.3331 -0.1321 0.8760 0.038 Uiso 1 1 calc R U . . .
H32B H 0.4018 -0.1131 0.8004 0.038 Uiso 1 1 calc R U . . .
C33 C 0.2536(6) -0.2298(4) 0.7814(5) 0.0547(13) Uani 1 1 d . . . . .
H33A H 0.2505 -0.2329 0.7252 0.082 Uiso 1 1 calc R U . . .
H33B H 0.1732 -0.2489 0.7972 0.082 Uiso 1 1 calc R U . . .
H33C H 0.2928 -0.2694 0.7971 0.082 Uiso 1 1 calc R U . . .
C34 C 0.3155(5) 0.0127(4) 0.5778(3) 0.0325(11) Uani 1 1 d . . . . .
H34A H 0.2674 -0.0488 0.5860 0.039 Uiso 1 1 calc R U . . .
H34B H 0.3731 0.0084 0.5406 0.039 Uiso 1 1 calc R U . . .
C35 C 0.2375(5) 0.0558(3) 0.5460(3) 0.0314(11) Uani 1 1 d . . . . .
C36 C 0.1287(5) 0.1340(4) 0.5377(3) 0.0345(12) Uani 1 1 d . . . . .
C37 C 0.0688(5) 0.1938(4) 0.5505(4) 0.0407(13) Uani 1 1 d . . . . .
H37 H 0.0772 0.2304 0.5989 0.049 Uiso 1 1 calc R U . . .
C38 C -0.0042(6) 0.1968(5) 0.4876(5) 0.0568(18) Uani 1 1 d . . . . .
H38 H -0.0465 0.2364 0.4935 0.068 Uiso 1 1 calc R U . . .
C39 C -0.0161(6) 0.1430(5) 0.4168(4) 0.064(2) Uani 1 1 d . . . . .
H39 H -0.0672 0.1467 0.3761 0.077 Uiso 1 1 calc R U . . .
C40 C 0.0420(6) 0.0856(5) 0.4035(4) 0.0521(17) Uani 1 1 d . . . . .
H40 H 0.0334 0.0496 0.3548 0.062 Uiso 1 1 calc R U . . .
C41 C 0.1157(5) 0.0820(4) 0.4657(3) 0.0417(14) Uani 1 1 d . . . . .
C42 C 0.2057(7) -0.0298(4) 0.4097(3) 0.0514(17) Uani 1 1 d . . . . .
H42A H 0.1299 -0.0650 0.3785 0.062 Uiso 1 1 calc R U . . .
H42B H 0.2343 -0.0724 0.4325 0.062 Uiso 1 1 calc R U . . .
C43 C 0.2929(9) 0.0178(6) 0.3586(4) 0.072(2) Uani 1 1 d . . . . .
H43A H 0.3005 -0.0256 0.3166 0.108 Uiso 1 1 calc R U . . .
H43B H 0.3696 0.0494 0.3884 0.108 Uiso 1 1 calc R U . . .
H43C H 0.2660 0.0612 0.3369 0.108 Uiso 1 1 calc R U . . .
C44 C 0.3929(4) 0.1490(3) 0.8800(3) 0.0265(10) Uani 1 1 d . . . . .
H44 H 0.4576 0.1357 0.8606 0.032 Uiso 1 1 calc R U . . .
C45 C 0.4190(6) 0.0778(5) 0.9897(4) 0.0494(16) Uani 1 1 d . . . . .
H45A H 0.3598 0.0194 0.9945 0.074 Uiso 1 1 calc R U . . .
H45B H 0.4525 0.1109 1.0412 0.074 Uiso 1 1 calc R U . . .
H45C H 0.4820 0.0689 0.9604 0.074 Uiso 1 1 calc R U . . .
C46 C 0.2636(5) 0.1461(4) 0.9822(3) 0.0400(13) Uani 1 1 d . . . . .
H46A H 0.2596 0.2017 0.9676 0.060 Uiso 1 1 calc R U . . .
H46B H 0.2741 0.1522 1.0385 0.060 Uiso 1 1 calc R U . . .
H46C H 0.1902 0.0961 0.9626 0.060 Uiso 1 1 calc R U . . .
C47 C 0.1179(4) 0.2209(3) 0.8040(3) 0.0300(11) Uani 1 1 d D . . . .
H47 H 0.1682 0.2195 0.8463 0.036 Uiso 1 1 calc R U . . .
C48 C -0.0562(5) 0.2465(5) 0.7577(4) 0.0462(15) Uani 1 1 d D . . . .
H48A H -0.0544 0.3081 0.7612 0.069 Uiso 1 1 calc R U . . .
H48B H -0.1366 0.2061 0.7627 0.069 Uiso 1 1 calc R U . . .
H48C H -0.0316 0.2287 0.7076 0.069 Uiso 1 1 calc R U . . .
C49 C -0.0033(5) 0.2586(4) 0.8982(4) 0.0510(17) Uani 1 1 d . . . . .
H49A H -0.0790 0.2132 0.9058 0.076 Uiso 1 1 calc R U . . .
H49B H -0.0087 0.3182 0.9079 0.076 Uiso 1 1 calc R U . . .
H49C H 0.0590 0.2561 0.9341 0.076 Uiso 1 1 calc R U . . .
C50 C 0.4347(8) 0.3384(5) 0.5488(4) 0.0702(14) Uani 1 1 d . . . . .
H50 H 0.3811 0.2849 0.5628 0.084 Uiso 1 1 calc R U . . .
C51 C 0.5365(8) 0.4131(5) 0.4482(4) 0.0702(14) Uani 1 1 d . . . . .
H51A H 0.5916 0.4498 0.4925 0.105 Uiso 1 1 calc R U . . .
H51B H 0.5091 0.4516 0.4198 0.105 Uiso 1 1 calc R U . . .
H51C H 0.5767 0.3823 0.4142 0.105 Uiso 1 1 calc R U . . .
C52 C 0.3590(8) 0.2725(5) 0.4179(4) 0.0702(14) Uani 1 1 d . . . . .
H52A H 0.3200 0.2190 0.4414 0.105 Uiso 1 1 calc R U . . .
H52B H 0.4085 0.2591 0.3791 0.105 Uiso 1 1 calc R U . . .
H52C H 0.2991 0.2906 0.3932 0.105 Uiso 1 1 calc R U . . .
C53B C 0.137(2) 0.501(2) 0.5788(15) 0.100(4) Uani 0.403(8) 1 d D . P B 2
H53A H 0.1649 0.4842 0.5298 0.151 Uiso 0.403(8) 1 calc R U P B 2
H53B H 0.1579 0.5662 0.5888 0.151 Uiso 0.403(8) 1 calc R U P B 2
H53C H 0.0506 0.4718 0.5759 0.151 Uiso 0.403(8) 1 calc R U P B 2
C54B C 0.181(2) 0.527(2) 0.7177(14) 0.100(4) Uani 0.403(8) 1 d D . P B 2
H54A H 0.2256 0.5190 0.7621 0.151 Uiso 0.403(8) 1 calc R U P B 2
H54B H 0.0969 0.5082 0.7267 0.151 Uiso 0.403(8) 1 calc R U P B 2
H54C H 0.2102 0.5902 0.7111 0.151 Uiso 0.403(8) 1 calc R U P B 2
N1 N 0.6558(3) 0.3738(3) 0.7370(2) 0.0256(8) Uani 1 1 d . . . . .
N2 N 0.4943(3) 0.3874(3) 0.8407(2) 0.0244(8) Uani 1 1 d . . . . .
N3 N 0.5942(4) 0.3752(3) 0.9449(2) 0.0315(9) Uani 1 1 d . . . . .
N4 N 0.5995(4) 0.5250(3) 0.7365(2) 0.0260(8) Uani 1 1 d . . . . .
N5 N 0.7869(4) 0.6179(3) 0.7482(3) 0.0396(11) Uani 1 1 d D . . . .
N6 N 0.3790(3) 0.0664(3) 0.6520(2) 0.0243(8) Uani 1 1 d . . . . .
N7 N 0.2019(3) 0.0206(3) 0.7444(2) 0.0225(8) Uani 1 1 d . . . . .
N8 N 0.2602(3) -0.0737(3) 0.8027(2) 0.0262(8) Uani 1 1 d . . . . .
N9 N 0.2066(4) 0.1163(3) 0.5873(2) 0.0295(9) Uani 1 1 d . . . . .
N10 N 0.1858(5) 0.0321(3) 0.4721(3) 0.0398(11) Uani 1 1 d . . . . .
N11 N 0.4314(7) 0.3442(4) 0.4766(3) 0.0626(18) Uani 1 1 d . . . . .
N12 N 0.3632(4) 0.1289(3) 0.9492(2) 0.0304(9) Uani 1 1 d . . . . .
N13 N 0.0246(4) 0.2414(3) 0.8197(3) 0.0370(10) Uani 1 1 d D . . . .
N14A N 0.3333(10) 0.3906(7) 0.7053(7) 0.0301(19) Uani 0.597(8) 1 d . . P B 1
N15B N 0.1951(19) 0.4706(16) 0.6458(11) 0.100(4) Uani 0.403(8) 1 d D . P B 2
O1 O 0.4281(3) 0.2516(2) 0.69510(17) 0.0209(6) Uani 1 1 d . . . . .
O2 O 0.4987(4) 0.3937(2) 0.6021(2) 0.0391(9) Uani 1 1 d . . . . .
O3 O 0.3419(3) 0.1840(2) 0.83920(18) 0.0265(7) Uani 1 1 d . . . . .
O4 O 0.1451(3) 0.2033(3) 0.7380(2) 0.0327(8) Uani 1 1 d D . . . .
O5A O 0.2518(15) 0.3885(11) 0.6719(10) 0.100(4) Uani 0.597(8) 1 d . . P B 1
O14B O 0.3280(13) 0.4257(9) 0.7158(8) 0.0301(19) Uani 0.403(8) 1 d D . P B 2
F9A F 0.9743(10) 0.4613(9) 0.8378(8) 0.1091(12) Uani 0.504(5) 1 d D . P A 1
F9B F 0.9139(10) 0.5512(9) 0.8981(8) 0.1091(12) Uani 0.496(5) 1 d D . P A 2
F10A F 1.0272(12) 0.4885(9) 0.7463(8) 0.1091(12) Uani 0.504(5) 1 d D . P A 1
F10B F 1.0344(11) 0.5235(9) 0.9734(7) 0.1091(12) Uani 0.496(5) 1 d D . P A 2
F11A F 1.1660(10) 0.5751(9) 0.8357(9) 0.1091(12) Uani 0.504(5) 1 d D . P A 1
F11B F 1.0808(11) 0.4658(9) 0.8803(8) 0.1091(12) Uani 0.496(5) 1 d D . P A 2
F12A F 1.1414(12) 0.4351(9) 0.7887(8) 0.1091(12) Uani 0.504(5) 1 d D . P A 1
F12B F 1.0956(12) 0.5985(9) 0.8687(9) 0.1091(12) Uani 0.496(5) 1 d D . P A 2
Fe1 Fe 0.47536(5) 0.38672(4) 0.72112(3) 0.0199(2) Uani 1 1 d . . . . .
Fe2 Fe 0.27530(5) 0.15193(4) 0.70629(4) 0.0211(2) Uani 1 1 d . . . . .
B2 B 0.3376(10) 0.7985(8) 0.5317(6) 0.1082(14) Uani 1 1 d D . . . .
F5 F 0.2830(6) 0.8134(5) 0.4675(4) 0.1091(12) Uani 1 1 d D . . . .
F6 F 0.2668(7) 0.7978(5) 0.5919(3) 0.1082(14) Uani 1 1 d D . . . .
F7 F 0.4474(7) 0.8753(5) 0.5449(4) 0.1082(14) Uani 1 1 d D . . . .
F8A F 0.410(2) 0.7511(16) 0.5220(9) 0.1082(14) Uani 0.437(18) 1 d D . P D 1
F8B F 0.3362(18) 0.7115(10) 0.5101(7) 0.1082(14) Uani 0.563(18) 1 d D . P D 2
B1 B 0.3091(5) 0.9262(4) 0.1430(4) 0.0347(13) Uani 1 1 d D . . . .
F1 F 0.2802(3) 0.8984(2) 0.0643(2) 0.0505(9) Uani 1 1 d . . . . .
F2 F 0.3306(3) 0.8585(3) 0.1768(2) 0.0472(9) Uani 1 1 d . . . . .
F3 F 0.4102(3) 1.0032(3) 0.1576(2) 0.0636(12) Uani 1 1 d D . . . .
F4 F 0.2160(3) 0.9430(3) 0.1754(2) 0.0558(10) Uani 1 1 d . . . . .

loop_
_atom_site_aniso_label
_atom_site_aniso_U_11
_atom_site_aniso_U_22
_atom_site_aniso_U_33
_atom_site_aniso_U_23
_atom_site_aniso_U_13
_atom_site_aniso_U_12
B3A 0.095(3) 0.105(3) 0.125(3) 0.019(2) -0.001(2) 0.034(2)
B3B 0.095(3) 0.105(3) 0.125(3) 0.019(2) -0.001(2) 0.034(2)
C1 0.023(2) 0.027(2) 0.024(2) 0.0079(18) 0.0022(17) 0.0123(19)
C2 0.024(2) 0.026(2) 0.030(2) 0.0085(19) 0.0068(18) 0.0132(19)
C3 0.030(3) 0.034(3) 0.031(3) 0.007(2) -0.005(2) 0.014(2)
C4 0.031(2) 0.023(2) 0.023(2) 0.0043(18) -0.0054(19) 0.0077(19)
C5 0.035(3) 0.023(2) 0.016(2) 0.0029(17) -0.0011(18) 0.0057(19)
C5B 0.074(5) 0.129(10) 0.113(7) 0.012(6) -0.026(5) 0.061(6)
C6 0.034(3) 0.026(2) 0.022(2) 0.0003(19) 0.0008(19) 0.005(2)
C7 0.045(3) 0.029(3) 0.025(3) -0.002(2) 0.007(2) 0.004(2)
C8 0.060(4) 0.037(3) 0.017(2) 0.002(2) 0.009(2) 0.009(3)
C9 0.062(4) 0.031(3) 0.017(2) 0.002(2) -0.003(2) 0.013(3)
C10 0.044(3) 0.024(2) 0.020(2) 0.0036(18) -0.004(2) 0.008(2)
C11 0.057(4) 0.040(3) 0.030(3) 0.005(2) -0.021(3) 0.018(3)
C12 0.096(6) 0.043(4) 0.054(4) 0.004(3) -0.036(4) 0.030(4)
C13 0.024(2) 0.027(2) 0.045(3) 0.012(2) 0.005(2) 0.008(2)
C14 0.028(2) 0.028(2) 0.030(3) 0.010(2) -0.0004(19) 0.007(2)
C15 0.050(3) 0.033(3) 0.014(2) 0.0043(18) -0.001(2) 0.023(2)
C16 0.058(4) 0.048(3) 0.023(2) 0.007(2) 0.006(2) 0.035(3)
C17 0.094(5) 0.055(4) 0.023(3) 0.005(3) 0.011(3) 0.053(4)
C18 0.087(5) 0.036(3) 0.028(3) 0.003(2) -0.010(3) 0.028(3)
C19 0.064(4) 0.032(3) 0.042(3) 0.007(2) -0.019(3) 0.015(3)
C20 0.047(3) 0.031(3) 0.034(3) 0.007(2) -0.013(2) 0.013(2)
C21A 0.041(2) 0.042(2) 0.077(4) 0.015(2) 0.004(2) 0.0082(19)
C21B 0.041(2) 0.042(2) 0.077(4) 0.015(2) 0.004(2) 0.0082(19)
C22A 0.041(2) 0.042(2) 0.077(4) 0.015(2) 0.004(2) 0.0082(19)
C22B 0.041(2) 0.042(2) 0.077(4) 0.015(2) 0.004(2) 0.0082(19)
C23 0.028(2) 0.025(2) 0.033(3) 0.009(2) 0.0110(19) 0.012(2)
C24 0.025(2) 0.024(2) 0.030(2) 0.0073(19) 0.0030(18) 0.0114(19)
C25 0.022(2) 0.023(2) 0.022(2) 0.0050(17) 0.0004(17) 0.0063(17)
C26 0.019(2) 0.026(2) 0.021(2) 0.0023(18) -0.0022(16) 0.0039(18)
C27 0.024(2) 0.031(2) 0.026(2) 0.0031(19) 0.0007(18) 0.0095(19)
C28 0.022(2) 0.040(3) 0.032(3) 0.005(2) 0.0063(19) 0.009(2)
C29 0.029(3) 0.051(3) 0.030(3) 0.017(2) 0.009(2) 0.007(2)
C30 0.031(3) 0.042(3) 0.033(3) 0.019(2) 0.005(2) 0.009(2)
C31 0.022(2) 0.031(2) 0.025(2) 0.0069(19) -0.0006(18) 0.0052(19)
C32 0.026(2) 0.029(3) 0.047(3) 0.018(2) 0.005(2) 0.012(2)
C33 0.041(2) 0.042(2) 0.077(4) 0.015(2) 0.004(2) 0.0082(19)
C34 0.043(3) 0.032(3) 0.024(2) 0.003(2) 0.006(2) 0.015(2)
C35 0.040(3) 0.030(3) 0.021(2) 0.0072(19) 0.003(2) 0.007(2)
C36 0.029(3) 0.036(3) 0.032(3) 0.016(2) -0.006(2) 0.001(2)
C37 0.031(3) 0.041(3) 0.049(3) 0.019(3) -0.006(2) 0.008(2)
C38 0.037(3) 0.062(4) 0.070(5) 0.032(4) -0.010(3) 0.011(3)
C39 0.050(4) 0.061(4) 0.060(4) 0.026(4) -0.033(3) -0.007(3)
C40 0.055(4) 0.047(4) 0.037(3) 0.013(3) -0.023(3) -0.002(3)
C41 0.044(3) 0.035(3) 0.032(3) 0.014(2) -0.009(2) -0.004(2)
C42 0.082(5) 0.039(3) 0.022(3) -0.003(2) -0.003(3) 0.012(3)
C43 0.120(7) 0.056(4) 0.040(4) 0.008(3) 0.025(4) 0.030(5)
C44 0.027(2) 0.027(2) 0.023(2) 0.0064(19) 0.0023(18) 0.0056(19)
C45 0.051(4) 0.059(4) 0.043(3) 0.029(3) 0.000(3) 0.018(3)
C46 0.035(3) 0.055(4) 0.023(3) 0.004(2) 0.007(2) 0.007(3)
C47 0.024(2) 0.027(2) 0.039(3) 0.007(2) 0.004(2) 0.0080(19)
C48 0.029(3) 0.057(4) 0.062(4) 0.012(3) 0.009(3) 0.026(3)
C49 0.034(3) 0.046(4) 0.062(4) -0.016(3) 0.011(3) 0.009(3)
C50 0.095(4) 0.057(3) 0.033(2) 0.0133(18) 0.003(2) -0.005(2)
C51 0.095(4) 0.057(3) 0.033(2) 0.0133(18) 0.003(2) -0.005(2)
C52 0.095(4) 0.057(3) 0.033(2) 0.0133(18) 0.003(2) -0.005(2)
C53B 0.074(5) 0.129(10) 0.113(7) 0.012(6) -0.026(5) 0.061(6)
C54B 0.074(5) 0.129(10) 0.113(7) 0.012(6) -0.026(5) 0.061(6)
N1 0.0226(19) 0.027(2) 0.029(2) 0.0090(16) 0.0015(16) 0.0093(16)
N2 0.027(2) 0.027(2) 0.0183(18) 0.0048(15) -0.0022(15) 0.0088(16)
N3 0.042(2) 0.028(2) 0.022(2) 0.0040(16) -0.0106(17) 0.0108(19)
N4 0.033(2) 0.029(2) 0.0208(19) 0.0063(16) 0.0012(16) 0.0164(17)
N5 0.036(2) 0.026(2) 0.054(3) 0.012(2) -0.009(2) 0.0076(19)
N6 0.026(2) 0.025(2) 0.0225(19) 0.0046(16) 0.0058(15) 0.0105(16)
N7 0.0198(18) 0.026(2) 0.0226(19) 0.0056(15) 0.0008(14) 0.0095(15)
N8 0.0205(19) 0.030(2) 0.030(2) 0.0133(17) 0.0010(15) 0.0093(16)
N9 0.029(2) 0.033(2) 0.027(2) 0.0110(18) 0.0002(17) 0.0107(18)
N10 0.055(3) 0.031(2) 0.023(2) 0.0054(18) -0.005(2) 0.004(2)
N11 0.124(6) 0.043(3) 0.016(2) 0.010(2) -0.003(3) 0.023(3)
N12 0.030(2) 0.037(2) 0.023(2) 0.0107(17) 0.0023(16) 0.0077(18)
N13 0.027(2) 0.031(2) 0.054(3) 0.003(2) 0.009(2) 0.0123(19)
N14A 0.028(3) 0.037(7) 0.029(4) 0.007(5) -0.001(2) 0.016(5)
N15B 0.074(5) 0.129(10) 0.113(7) 0.012(6) -0.026(5) 0.061(6)
O1 0.0223(15) 0.0223(15) 0.0217(15) 0.0065(12) 0.0024(12) 0.0113(13)
O2 0.065(3) 0.0269(18) 0.0183(17) 0.0022(14) 0.0064(16) 0.0076(18)
O3 0.0321(18) 0.0284(17) 0.0211(16) 0.0079(13) 0.0026(13) 0.0119(14)
O4 0.0287(18) 0.041(2) 0.036(2) 0.0135(16) 0.0071(15) 0.0196(16)
O5A 0.074(5) 0.129(10) 0.113(7) 0.012(6) -0.026(5) 0.061(6)
O14B 0.028(3) 0.037(7) 0.029(4) 0.007(5) -0.001(2) 0.016(5)
F9A 0.095(3) 0.105(3) 0.125(3) 0.019(2) -0.001(2) 0.034(2)
F9B 0.095(3) 0.105(3) 0.125(3) 0.019(2) -0.001(2) 0.034(2)
F10A 0.095(3) 0.105(3) 0.125(3) 0.019(2) -0.001(2) 0.034(2)
F10B 0.095(3) 0.105(3) 0.125(3) 0.019(2) -0.001(2) 0.034(2)
F11A 0.095(3) 0.105(3) 0.125(3) 0.019(2) -0.001(2) 0.034(2)
F11B 0.095(3) 0.105(3) 0.125(3) 0.019(2) -0.001(2) 0.034(2)
F12A 0.095(3) 0.105(3) 0.125(3) 0.019(2) -0.001(2) 0.034(2)
F12B 0.095(3) 0.105(3) 0.125(3) 0.019(2) -0.001(2) 0.034(2)
Fe1 0.0221(3) 0.0248(4) 0.0157(3) 0.0051(2) 0.0007(2) 0.0115(3)
Fe2 0.0200(3) 0.0254(4) 0.0204(4) 0.0074(3) 0.0026(2) 0.0100(3)
B2 0.141(4) 0.137(4) 0.082(2) 0.019(2) 0.043(3) 0.089(3)
F5 0.095(3) 0.105(3) 0.125(3) 0.019(2) -0.001(2) 0.034(2)
F6 0.141(4) 0.137(4) 0.082(2) 0.019(2) 0.043(3) 0.089(3)
F7 0.141(4) 0.137(4) 0.082(2) 0.019(2) 0.043(3) 0.089(3)
F8A 0.141(4) 0.137(4) 0.082(2) 0.019(2) 0.043(3) 0.089(3)
F8B 0.141(4) 0.137(4) 0.082(2) 0.019(2) 0.043(3) 0.089(3)
B1 0.027(3) 0.037(3) 0.043(3) 0.016(3) 0.000(2) 0.011(2)
F1 0.054(2) 0.047(2) 0.045(2) 0.0153(16) -0.0055(16) 0.0095(17)
F2 0.0392(18) 0.056(2) 0.063(2) 0.0369(18) 0.0122(16) 0.0280(16)
F3 0.045(2) 0.058(2) 0.067(3) 0.027(2) -0.0193(18) -0.0093(18)
F4 0.046(2) 0.060(2) 0.069(3) 0.0056(19) -0.0020(18) 0.0302(18)

loop_
_atom_type_symbol
_atom_type_description
_atom_type_scat_dispersion_real
_atom_type_scat_dispersion_imag
_atom_type_scat_source
C C 0.0033 0.0016 'International Tables Vol C Tables 4.2.6.8 and 6.1.1.4'
H H 0.0000 0.0000 'International Tables Vol C Tables 4.2.6.8 and 6.1.1.4'
N N 0.0061 0.0033 'International Tables Vol C Tables 4.2.6.8 and 6.1.1.4'
O O 0.0106 0.0060 'International Tables Vol C Tables 4.2.6.8 and 6.1.1.4'
B B 0.0013 0.0007 'International Tables Vol C Tables 4.2.6.8 and 6.1.1.4'
F F 0.0171 0.0103 'International Tables Vol C Tables 4.2.6.8 and 6.1.1.4'
Fe Fe 0.3463 0.8444 'International Tables Vol C Tables 4.2.6.8 and 6.1.1.4'

loop_
_geom_angle_atom_site_label_1
_geom_angle_atom_site_label_2
_geom_angle_atom_site_label_3
_geom_angle
_geom_angle_site_symmetry_1
F9A B3A F12A 119.8(14) .
F10A B3A F9A 82.7(11) .
F10A B3A F12A 95.4(13) .
F11A B3A F9A 127.7(14) .
F11A B3A F10A 109.9(16) .
F11A B3A F12A 109.5(13) .
F9B B3B F11B 159.9(18) .
F10B B3B F9B 97.0(11) .
F10B B3B F11B 86.9(10) .
F12B B3B F9B 100.7(12) .
F12B B3B F10B 111.5(17) .
F12B B3B F11B 96.1(11) .
C2 C1 H1 109.4 .
C23 C1 H1 109.4 .
C23 C1 C2 109.5(4) .
O1 C1 H1 109.4 .
O1 C1 C2 110.2(4) .
O1 C1 C23 109.0(4) .
C1 C2 H2A 109.9 .
C1 C2 H2B 109.9 .
H2A C2 H2B 108.3 .
N1 C2 C1 109.1(4) .
N1 C2 H2A 109.9 .
N1 C2 H2B 109.9 .
H3A C3 H3B 108.0 .
C4 C3 H3A 109.4 .
C4 C3 H3B 109.4 .
N1 C3 H3A 109.4 .
N1 C3 H3B 109.4 .
N1 C3 C4 111.2(4) .
N2 C4 C3 123.4(4) .
N2 C4 N3 112.7(5) .
N3 C4 C3 123.9(4) .
C6 C5 C10 121.1(5) .
C6 C5 N2 130.9(4) .
N2 C5 C10 108.0(4) .
N15B C5B H5B 113.1 .
O14B C5B H5B 113.1 .
O14B C5B N15B 134(3) .
C5 C6 H6 121.1 .
C5 C6 C7 117.7(5) .
C7 C6 H6 121.1 .
C6 C7 H7 119.6 .
C6 C7 C8 120.8(6) .
C8 C7 H7 119.6 .
C7 C8 H8 119.0 .
C9 C8 C7 122.1(5) .
C9 C8 H8 119.0 .
C8 C9 H9 121.7 .
C8 C9 C10 116.7(5) .
C10 C9 H9 121.7 .
C9 C10 C5 121.6(5) .
N3 C10 C5 106.3(4) .
N3 C10 C9 132.1(5) .
H11A C11 H11B 108.0 .
C12 C11 H11A 109.4 .
C12 C11 H11B 109.4 .
N3 C11 H11A 109.4 .
N3 C11 H11B 109.4 .
N3 C11 C12 111.2(5) .
C11 C12 H12A 109.5 .
C11 C12 H12B 109.5 .
C11 C12 H12C 109.5 .
H12A C12 H12B 109.5 .
H12A C12 H12C 109.5 .
H12B C12 H12C 109.5 .
H13A C13 H13B 108.5 .
C14 C13 H13A 110.2 .
C14 C13 H13B 110.2 .
N1 C13 H13A 110.2 .
N1 C13 H13B 110.2 .
N1 C13 C14 107.6(4) .
N4 C14 C13 122.4(4) .
N4 C14 N5 112.3(5) .
N5 C14 C13 125.3(5) .
C20 C15 C16 120.2(5) .
C20 C15 N4 109.1(5) .
N4 C15 C16 130.7(5) .
C15 C16 H16 122.0 .
C17 C16 C15 115.9(6) .
C17 C16 H16 122.0 .
C16 C17 H17 118.4 .
C16 C17 C18 123.2(6) .
C18 C17 H17 118.4 .
C17 C18 H18 119.6 .
C19 C18 C17 120.8(6) .
C19 C18 H18 119.6 .
C18 C19 H19 121.6 .
C18 C19 C20 116.8(6) .
C20 C19 H19 121.6 .
C15 C20 C19 123.1(6) .
N5 C20 C15 106.0(5) .
N5 C20 C19 130.8(6) .
H21A C21A H21B 107.4 .
C22A C21A H21A 108.3 .
C22A C21A H21B 108.3 .
N5 C21A H21A 108.3 .
N5 C21A H21B 108.3 .
N5 C21A C22A 116.0(9) .
H21C C21B H21D 110.2 .
C22B C21B H21C 112.7 .
C22B C21B H21D 112.7 .
N5 C21B H21C 112.7 .
N5 C21B H21D 112.7 .
N5 C21B C22B 95.3(11) .
C21A C22A H22A 109.5 .
C21A C22A H22B 109.5 .
C21A C22A H22C 109.5 .
H22A C22A H22B 109.5 .
H22A C22A H22C 109.5 .
H22B C22A H22C 109.5 .
C21B C22B H22D 109.5 .
C21B C22B H22E 109.5 .
C21B C22B H22F 109.5 .
H22D C22B H22E 109.5 .
H22D C22B H22F 109.5 .
H22E C22B H22F 109.5 .
C1 C23 H23A 109.6 .
C1 C23 H23B 109.6 .
H23A C23 H23B 108.1 .
N6 C23 C1 110.4(4) .
N6 C23 H23A 109.6 .
N6 C23 H23B 109.6 .
H24A C24 H24B 108.4 .
C25 C24 H24A 110.0 .
C25 C24 H24B 110.0 .
N6 C24 H24A 110.0 .
N6 C24 H24B 110.0 .
N6 C24 C25 108.5(4) .
N7 C25 C24 122.7(4) .
N7 C25 N8 112.6(4) .
N8 C25 C24 124.4(4) .
C27 C26 C31 119.8(4) .
N7 C26 C27 131.3(4) .
N7 C26 C31 108.9(4) .
C26 C27 H27 121.2 .
C28 C27 C26 117.6(5) .
C28 C27 H27 121.2 .
C27 C28 H28 119.4 .
C27 C28 C29 121.2(5) .
C29 C28 H28 119.4 .
C28 C29 H29 118.9 .
C30 C29 C28 122.2(5) .
C30 C29 H29 118.9 .
C29 C30 H30 121.8 .
C29 C30 C31 116.4(5) .
C31 C30 H30 121.8 .
C30 C31 C26 122.7(5) .
N8 C31 C26 105.6(4) .
N8 C31 C30 131.6(5) .
H32A C32 H32B 108.0 .
C33 C32 H32A 109.4 .
C33 C32 H32B 109.4 .
N8 C32 H32A 109.4 .
N8 C32 H32B 109.4 .
N8 C32 C33 111.0(5) .
C32 C33 H33A 109.5 .
C32 C33 H33B 109.5 .
C32 C33 H33C 109.5 .
H33A C33 H33B 109.5 .
H33A C33 H33C 109.5 .
H33B C33 H33C 109.5 .
H34A C34 H34B 108.2 .
C35 C34 H34A 109.7 .
C35 C34 H34B 109.7 .
N6 C34 H34A 109.7 .
N6 C34 H34B 109.7 .
N6 C34 C35 109.7(4) .
N9 C35 C34 123.4(4) .
N9 C35 N10 113.5(5) .
N10 C35 C34 123.0(5) .
C41 C36 C37 120.6(5) .
N9 C36 C37 130.0(5) .
N9 C36 C41 109.4(5) .
C36 C37 H37 121.9 .
C36 C37 C38 116.2(6) .
C38 C37 H37 121.9 .
C37 C38 H38 119.3 .
C39 C38 C37 121.5(7) .
C39 C38 H38 119.3 .
C38 C39 H39 118.6 .
C40 C39 C38 122.9(6) .
C40 C39 H39 118.6 .
C39 C40 H40 121.8 .
C39 C40 C41 116.4(7) .
C41 C40 H40 121.8 .
C36 C41 C40 122.4(6) .
N10 C41 C36 106.1(5) .
N10 C41 C40 131.4(6) .
H42A C42 H42B 107.9 .
C43 C42 H42A 109.1 .
C43 C42 H42B 109.1 .
N10 C42 H42A 109.1 .
N10 C42 H42B 109.1 .
N10 C42 C43 112.3(6) .
C42 C43 H43A 109.5 .
C42 C43 H43B 109.5 .
C42 C43 H43C 109.5 .
H43A C43 H43B 109.5 .
H43A C43 H43C 109.5 .
H43B C43 H43C 109.5 .
N12 C44 H44 117.8 .
O3 C44 H44 117.8 .
O3 C44 N12 124.4(5) .
H45A C45 H45B 109.5 .
H45A C45 H45C 109.5 .
H45B C45 H45C 109.5 .
N12 C45 H45A 109.5 .
N12 C45 H45B 109.5 .
N12 C45 H45C 109.5 .
H46A C46 H46B 109.5 .
H46A C46 H46C 109.5 .
H46B C46 H46C 109.5 .
N12 C46 H46A 109.5 .
N12 C46 H46B 109.5 .
N12 C46 H46C 109.5 .
N13 C47 H47 117.5 .
O4 C47 H47 117.5 .
O4 C47 N13 124.9(5) .
H48A C48 H48B 109.5 .
H48A C48 H48C 109.5 .
H48B C48 H48C 109.5 .
N13 C48 H48A 109.5 .
N13 C48 H48B 109.5 .
N13 C48 H48C 109.5 .
H49A C49 H49B 109.5 .
H49A C49 H49C 109.5 .
H49B C49 H49C 109.5 .
N13 C49 H49A 109.5 .
N13 C49 H49B 109.5 .
N13 C49 H49C 109.5 .
N11 C50 H50 116.0 .
O2 C50 H50 116.0 .
O2 C50 N11 127.9(7) .
H51A C51 H51B 109.5 .
H51A C51 H51C 109.5 .
H51B C51 H51C 109.5 .
N11 C51 H51A 109.5 .
N11 C51 H51B 109.5 .
N11 C51 H51C 109.5 .
H52A C52 H52B 109.5 .
H52A C52 H52C 109.5 .
H52B C52 H52C 109.5 .
N11 C52 H52A 109.5 .
N11 C52 H52B 109.5 .
N11 C52 H52C 109.5 .
H53A C53B H53B 109.5 .
H53A C53B H53C 109.5 .
H53B C53B H53C 109.5 .
N15B C53B H53A 109.5 .
N15B C53B H53B 109.5 .
N15B C53B H53C 109.5 .
H54A C54B H54B 109.5 .
H54A C54B H54C 109.5 .
H54B C54B H54C 109.5 .
N15B C54B H54A 109.5 .
N15B C54B H54B 109.5 .
N15B C54B H54C 109.5 .
C2 N1 C3 112.7(4) .
C2 N1 C13 111.8(4) .
C2 N1 Fe1 102.6(3) .
C3 N1 C13 111.4(4) .
C3 N1 Fe1 110.7(3) .
C13 N1 Fe1 107.1(3) .
C4 N2 C5 106.1(4) .
C4 N2 Fe1 116.2(3) .
C5 N2 Fe1 137.6(3) .
C4 N3 C10 107.0(4) .
C4 N3 C11 126.6(5) .
C10 N3 C11 126.1(5) .
C14 N4 C15 105.7(4) .
C14 N4 Fe1 113.2(3) .
C15 N4 Fe1 141.0(4) .
C14 N5 C20 106.9(5) .
C14 N5 C21A 122.5(7) .
C14 N5 C21B 132.0(9) .
C20 N5 C21A 129.3(7) .
C20 N5 C21B 119.2(9) .
C23 N6 C24 113.2(4) .
C23 N6 C34 111.8(4) .
C23 N6 Fe2 103.0(3) .
C24 N6 C34 110.7(4) .
C24 N6 Fe2 107.9(3) .
C34 N6 Fe2 109.9(3) .
C25 N7 C26 105.7(4) .
C25 N7 Fe2 111.8(3) .
C26 N7 Fe2 133.3(3) .
C25 N8 C31 107.2(4) .
C25 N8 C32 128.2(4) .
C31 N8 C32 124.4(4) .
C35 N9 C36 104.8(4) .
C35 N9 Fe2 116.2(3) .
C36 N9 Fe2 138.8(4) .
C35 N10 C41 106.0(5) .
C35 N10 C42 127.6(5) .
C41 N10 C42 126.2(5) .
C50 N11 C51 117.9(7) .
C50 N11 C52 123.6(6) .
C52 N11 C51 114.9(5) .
C44 N12 C45 120.7(5) .
C44 N12 C46 120.9(4) .
C46 N12 C45 117.9(5) .
C47 N13 C48 120.9(5) .
C47 N13 C49 121.8(5) .
C49 N13 C48 117.4(5) .
O5A N14A Fe1 157.8(13) .
C5B N15B C53B 144(2) .
C5B N15B C54B 111(2) .
C54B N15B C53B 103.9(18) .
C1 O1 Fe1 116.3(3) .
C1 O1 Fe2 107.8(3) .
Fe2 O1 Fe1 130.40(16) .
C50 O2 Fe1 124.1(4) .
C44 O3 Fe2 132.3(3) .
C47 O4 Fe2 127.8(3) .
C5B O14B Fe1 132(2) .
F10B F10B B3B 132.7(16) 2_767
N2 Fe1 N1 78.45(15) .
N2 Fe1 N4 89.82(15) .
N2 Fe1 O2 166.89(17) .
N4 Fe1 N1 76.19(15) .
N14A Fe1 N1 176.6(4) .
N14A Fe1 N2 103.2(4) .
N14A Fe1 N4 106.7(4) .
N14A Fe1 O1 97.1(4) .
N14A Fe1 O2 89.4(4) .
O1 Fe1 N1 79.74(13) .
O1 Fe1 N2 93.90(14) .
O1 Fe1 N4 154.38(14) .
O1 Fe1 O2 87.90(13) .
O1 Fe1 O14B 111.6(4) .
O2 Fe1 N1 89.12(16) .
O2 Fe1 N4 83.11(15) .
O14B Fe1 N1 168.5(4) .
O14B Fe1 N2 98.6(4) .
O14B Fe1 N4 92.8(4) .
O14B Fe1 O2 92.8(4) .
N6 Fe2 O3 104.35(13) .
N7 Fe2 N6 73.35(14) .
N7 Fe2 O3 77.01(13) .
N9 Fe2 N6 75.87(15) .
N9 Fe2 N7 99.95(15) .
N9 Fe2 O3 176.66(14) .
O1 Fe2 N6 80.88(13) .
O1 Fe2 N7 143.31(13) .
O1 Fe2 N9 98.52(14) .
O1 Fe2 O3 84.79(12) .
O1 Fe2 O4 110.93(14) .
O4 Fe2 N6 165.23(15) .
O4 Fe2 N7 99.41(14) .
O4 Fe2 N9 93.15(16) .
O4 Fe2 O3 86.03(13) .
F5 B2 F6 108.3(8) .
F5 B2 F7 102.5(8) .
F5 B2 F8B 102.9(10) .
F6 B2 F7 112.0(8) .
F6 B2 F8B 108.5(10) .
F8A B2 F5 118.8(10) .
F8A B2 F6 125.6(11) .
F8A B2 F7 83.7(13) .
F8B B2 F7 121.4(11) .
F1 B1 F2 109.6(5) .
F1 B1 F3 110.8(5) .
F3 B1 F2 108.4(4) .
F4 B1 F1 109.3(5) .
F4 B1 F2 109.0(5) .
F4 B1 F3 109.7(5) .

loop_
_geom_bond_atom_site_label_1
_geom_bond_atom_site_label_2
_geom_bond_distance
_geom_bond_site_symmetry_2
B3A F9A 1.368(12) .
B3A F10A 1.363(14) .
B3A F11A 1.318(12) .
B3A F12A 1.392(13) .
B3B F9B 1.424(12) .
B3B F10B 1.422(14) .
B3B F11B 1.452(12) .
B3B F12B 1.401(14) .
C1 H1 1.0000 .
C1 C2 1.531(6) .
C1 C23 1.515(7) .
C1 O1 1.429(5) .
C2 H2A 0.9900 .
C2 H2B 0.9900 .
C2 N1 1.483(6) .
C3 H3A 0.9900 .
C3 H3B 0.9900 .
C3 C4 1.500(7) .
C3 N1 1.486(6) .
C4 N2 1.316(6) .
C4 N3 1.356(6) .
C5 C6 1.376(7) .
C5 C10 1.407(7) .
C5 N2 1.398(6) .
C5B H5B 0.9500 .
C5B N15B 1.329(19) .
C5B O14B 1.230(19) .
C6 H6 0.9500 .
C6 C7 1.387(7) .
C7 H7 0.9500 .
C7 C8 1.408(8) .
C8 H8 0.9500 .
C8 C9 1.373(9) .
C9 H9 0.9500 .
C9 C10 1.394(8) .
C10 N3 1.377(7) .
C11 H11A 0.9900 .
C11 H11B 0.9900 .
C11 C12 1.540(8) .
C11 N3 1.473(7) .
C12 H12A 0.9800 .
C12 H12B 0.9800 .
C12 H12C 0.9800 .
C13 H13A 0.9900 .
C13 H13B 0.9900 .
C13 C14 1.490(7) .
C13 N1 1.490(6) .
C14 N4 1.315(7) .
C14 N5 1.365(7) .
C15 C16 1.403(8) .
C15 C20 1.389(8) .
C15 N4 1.392(6) .
C16 H16 0.9500 .
C16 C17 1.390(9) .
C17 H17 0.9500 .
C17 C18 1.400(11) .
C18 H18 0.9500 .
C18 C19 1.362(10) .
C19 H19 0.9500 .
C19 C20 1.397(8) .
C20 N5 1.376(8) .
C21A H21A 0.9900 .
C21A H21B 0.9900 .
C21A C22A 1.604(14) .
C21A N5 1.521(11) .
C21B H21C 0.9900 .
C21B H21D 0.9900 .
C21B C22B 1.630(16) .
C21B N5 1.461(14) .
C22A H22A 0.9800 .
C22A H22B 0.9800 .
C22A H22C 0.9800 .
C22B H22D 0.9800 .
C22B H22E 0.9800 .
C22B H22F 0.9800 .
C23 H23A 0.9900 .
C23 H23B 0.9900 .
C23 N6 1.476(6) .
C24 H24A 0.9900 .
C24 H24B 0.9900 .
C24 C25 1.493(6) .
C24 N6 1.476(6) .
C25 N7 1.326(6) .
C25 N8 1.354(6) .
C26 C27 1.400(7) .
C26 C31 1.402(7) .
C26 N7 1.397(6) .
C27 H27 0.9500 .
C27 C28 1.388(7) .
C28 H28 0.9500 .
C28 C29 1.401(8) .
C29 H29 0.9500 .
C29 C30 1.371(8) .
C30 H30 0.9500 .
C30 C31 1.394(7) .
C31 N8 1.392(6) .
C32 H32A 0.9900 .
C32 H32B 0.9900 .
C32 C33 1.521(9) .
C32 N8 1.478(6) .
C33 H33A 0.9800 .
C33 H33B 0.9800 .
C33 H33C 0.9800 .
C34 H34A 0.9900 .
C34 H34B 0.9900 .
C34 C35 1.489(7) .
C34 N6 1.482(6) .
C35 N9 1.309(7) .
C35 N10 1.364(7) .
C36 C37 1.402(9) .
C36 C41 1.392(9) .
C36 N9 1.387(6) .
C37 H37 0.9500 .
C37 C38 1.404(8) .
C38 H38 0.9500 .
C38 C39 1.391(12) .
C39 H39 0.9500 .
C39 C40 1.352(12) .
C40 H40 0.9500 .
C40 C41 1.404(8) .
C41 N10 1.373(9) .
C42 H42A 0.9900 .
C42 H42B 0.9900 .
C42 C43 1.483(10) .
C42 N10 1.473(8) .
C43 H43A 0.9800 .
C43 H43B 0.9800 .
C43 H43C 0.9800 .
C44 H44 0.9500 .
C44 N12 1.330(6) .
C44 O3 1.237(6) .
C45 H45A 0.9800 .
C45 H45B 0.9800 .
C45 H45C 0.9800 .
C45 N12 1.467(7) .
C46 H46A 0.9800 .
C46 H46B 0.9800 .
C46 H46C 0.9800 .
C46 N12 1.459(7) .
C47 H47 0.9500 .
C47 N13 1.319(7) .
C47 O4 1.244(6) .
C48 H48A 0.9800 .
C48 H48B 0.9800 .
C48 H48C 0.9800 .
C48 N13 1.467(8) .
C49 H49A 0.9800 .
C49 H49B 0.9800 .
C49 H49C 0.9800 .
C49 N13 1.448(8) .
C50 H50 0.9500 .
C50 N11 1.283(8) .
C50 O2 1.229(8) .
C51 H51A 0.9800 .
C51 H51B 0.9800 .
C51 H51C 0.9800 .
C51 N11 1.520(10) .
C52 H52A 0.9800 .
C52 H52B 0.9800 .
C52 H52C 0.9800 .
C52 N11 1.441(9) .
C53B H53A 0.9800 .
C53B H53B 0.9800 .
C53B H53C 0.9800 .
C53B N15B 1.569(17) .
C54B H54A 0.9800 .
C54B H54B 0.9800 .
C54B H54C 0.9800 .
C54B N15B 1.512(18) .
N1 Fe1 2.284(4) .
N2 Fe1 2.100(4) .
N4 Fe1 2.182(4) .
N6 Fe2 2.322(4) .
N7 Fe2 2.195(4) .
N9 Fe2 2.145(4) .
N14A O5A 1.118(16) .
N14A Fe1 1.762(11) .
O1 Fe1 2.032(3) .
O1 Fe2 2.020(3) .
O2 Fe1 2.133(3) .
O3 Fe2 2.367(3) .
O4 Fe2 2.092(3) .
O14B Fe1 2.099(13) .
F10B F10B 1.40(3) 2_767
B2 F5 1.375(10) .
B2 F6 1.387(10) .
B2 F7 1.451(11) .
B2 F8A 1.360(12) .
B2 F8B 1.400(12) .
B1 F1 1.386(8) .
B1 F2 1.405(7) .
B1 F3 1.391(7) .
B1 F4 1.380(7) .

loop_
_geom_torsion_atom_site_label_1
_geom_torsion_atom_site_label_2
_geom_torsion_atom_site_label_3
_geom_torsion_atom_site_label_4
_geom_torsion
_geom_torsion_site_symmetry_4
C1 C2 N1 C3 73.2(5) .
C1 C2 N1 C13 -160.3(4) .
C1 C2 N1 Fe1 -45.9(4) .
C1 C23 N6 C24 -87.1(5) .
C1 C23 N6 C34 147.0(4) .
C1 C23 N6 Fe2 29.1(4) .
C2 C1 C23 N6 -178.6(4) .
C2 C1 O1 Fe1 -27.6(4) .
C2 C1 O1 Fe2 175.8(3) .
C3 C4 N2 C5 -179.9(4) .
C3 C4 N2 Fe1 3.4(6) .
C3 C4 N3 C10 179.8(5) .
C3 C4 N3 C11 5.4(8) .
C4 C3 N1 C2 -113.7(4) .
C4 C3 N1 C13 119.6(4) .
C4 C3 N1 Fe1 0.6(5) .
C5 C6 C7 C8 0.1(8) .
C5 C10 N3 C4 -0.2(5) .
C5 C10 N3 C11 174.2(5) .
C6 C5 C10 C9 1.3(8) .
C6 C5 C10 N3 -177.5(4) .
C6 C5 N2 C4 177.5(5) .
C6 C5 N2 Fe1 -6.9(8) .
C6 C7 C8 C9 1.1(8) .
C7 C8 C9 C10 -1.1(8) .
C8 C9 C10 C5 -0.1(8) .
C8 C9 C10 N3 178.4(5) .
C9 C10 N3 C4 -178.9(5) .
C9 C10 N3 C11 -4.4(9) .
C10 C5 C6 C7 -1.3(7) .
C10 C5 N2 C4 0.5(5) .
C10 C5 N2 Fe1 176.1(4) .
C12 C11 N3 C4 -103.7(7) .
C12 C11 N3 C10 83.0(7) .
C13 C14 N4 C15 -175.7(4) .
C13 C14 N4 Fe1 7.6(6) .
C13 C14 N5 C20 175.6(5) .
C13 C14 N5 C21A 7.7(10) .
C13 C14 N5 C21B -20.7(14) .
C14 C13 N1 C2 150.2(4) .
C14 C13 N1 C3 -82.7(5) .
C14 C13 N1 Fe1 38.5(5) .
C15 C16 C17 C18 0.2(8) .
C15 C20 N5 C14 1.0(6) .
C15 C20 N5 C21A 167.9(8) .
C15 C20 N5 C21B -165.2(9) .
C16 C15 C20 C19 0.5(8) .
C16 C15 C20 N5 -179.4(5) .
C16 C15 N4 C14 178.3(5) .
C16 C15 N4 Fe1 -6.6(8) .
C16 C17 C18 C19 -0.2(9) .
C17 C18 C19 C20 0.3(9) .
C18 C19 C20 C15 -0.5(9) .
C18 C19 C20 N5 179.4(6) .
C19 C20 N5 C14 -178.9(6) .
C19 C20 N5 C21A -12.0(12) .
C19 C20 N5 C21B 14.9(12) .
C20 C15 C16 C17 -0.3(7) .
C20 C15 N4 C14 -1.1(5) .
C20 C15 N4 Fe1 174.0(4) .
C22A C21A N5 C14 68.8(12) .
C22A C21A N5 C20 -96.2(11) .
C22A C21A N5 C21B -170(3) .
C22B C21B N5 C14 118.1(11) .
C22B C21B N5 C20 -79.8(13) .
C22B C21B N5 C21A 42(2) .
C23 C1 C2 N1 170.8(4) .
C23 C1 O1 Fe1 -147.7(3) .
C23 C1 O1 Fe2 55.7(4) .
C24 C25 N7 C26 -173.4(4) .
C24 C25 N7 Fe2 -21.9(5) .
C24 C25 N8 C31 172.8(4) .
C24 C25 N8 C32 -12.4(8) .
C25 C24 N6 C23 146.4(4) .
C25 C24 N6 C34 -87.2(5) .
C25 C24 N6 Fe2 33.1(4) .
C26 C27 C28 C29 -0.8(8) .
C26 C31 N8 C25 1.1(5) .
C26 C31 N8 C32 -173.9(4) .
C27 C26 C31 C30 -2.5(7) .
C27 C26 C31 N8 -179.5(4) .
C27 C26 N7 C25 178.6(5) .
C27 C26 N7 Fe2 36.0(7) .
C27 C28 C29 C30 -0.8(9) .
C28 C29 C30 C31 0.7(8) .
C29 C30 C31 C26 1.0(8) .
C29 C30 C31 N8 177.0(5) .
C30 C31 N8 C25 -175.4(5) .
C30 C31 N8 C32 9.5(8) .
C31 C26 C27 C28 2.3(7) .
C31 C26 N7 C25 0.2(5) .
C31 C26 N7 Fe2 -142.4(4) .
C33 C32 N8 C25 -100.1(6) .
C33 C32 N8 C31 73.9(7) .
C34 C35 N9 C36 -176.1(5) .
C34 C35 N9 Fe2 0.1(7) .
C34 C35 N10 C41 176.4(5) .
C34 C35 N10 C42 -7.2(9) .
C35 C34 N6 C23 -90.4(5) .
C35 C34 N6 C24 142.4(4) .
C35 C34 N6 Fe2 23.3(5) .
C36 C37 C38 C39 0.1(9) .
C36 C41 N10 C35 -0.3(6) .
C36 C41 N10 C42 -176.7(5) .
C37 C36 C41 C40 -1.0(9) .
C37 C36 C41 N10 179.4(5) .
C37 C36 N9 C35 -179.3(6) .
C37 C36 N9 Fe2 5.9(9) .
C37 C38 C39 C40 -0.7(11) .
C38 C39 C40 C41 0.5(10) .
C39 C40 C41 C36 0.4(9) .
C39 C40 C41 N10 179.9(6) .
C40 C41 N10 C35 -179.8(6) .
C40 C41 N10 C42 3.7(10) .
C41 C36 C37 C38 0.7(8) .
C41 C36 N9 C35 -0.3(6) .
C41 C36 N9 Fe2 -175.2(4) .
C43 C42 N10 C35 -96.5(8) .
C43 C42 N10 C41 79.2(9) .
N1 C3 C4 N2 -2.6(7) .
N1 C3 C4 N3 178.2(4) .
N1 C13 C14 N4 -33.1(6) .
N1 C13 C14 N5 149.8(5) .
N2 C4 N3 C10 0.6(6) .
N2 C4 N3 C11 -173.8(5) .
N2 C5 C6 C7 -177.9(5) .
N2 C5 C10 C9 178.7(5) .
N2 C5 C10 N3 -0.2(5) .
N3 C4 N2 C5 -0.7(5) .
N3 C4 N2 Fe1 -177.4(3) .
N4 C14 N5 C20 -1.8(6) .
N4 C14 N5 C21A -169.7(7) .
N4 C14 N5 C21B 161.9(11) .
N4 C15 C16 C17 -179.6(5) .
N4 C15 C20 C19 179.9(5) .
N4 C15 C20 N5 0.0(6) .
N5 C14 N4 C15 1.7(6) .
N5 C14 N4 Fe1 -174.9(3) .
N6 C24 C25 N7 -9.3(6) .
N6 C24 C25 N8 177.4(4) .
N6 C34 C35 N9 -17.1(7) .
N6 C34 C35 N10 166.9(5) .
N7 C25 N8 C31 -1.1(5) .
N7 C25 N8 C32 173.7(4) .
N7 C26 C27 C28 -175.9(5) .
N7 C26 C31 C30 176.1(5) .
N7 C26 C31 N8 -0.9(5) .
N8 C25 N7 C26 0.5(5) .
N8 C25 N7 Fe2 152.1(3) .
N9 C35 N10 C41 0.1(6) .
N9 C35 N10 C42 176.5(5) .
N9 C36 C37 C38 179.5(5) .
N9 C36 C41 C40 180.0(5) .
N9 C36 C41 N10 0.4(6) .
N10 C35 N9 C36 0.2(6) .
N10 C35 N9 Fe2 176.4(3) .
N11 C50 O2 Fe1 168.7(8) .
N12 C44 O3 Fe2 -134.6(4) .
N13 C47 O4 Fe2 -170.1(4) .
N15B C5B O14B Fe1 -148(4) .
O1 C1 C2 N1 51.0(5) .
O1 C1 C23 N6 -58.0(5) .
O2 C50 N11 C51 17.9(15) .
O2 C50 N11 C52 175.1(10) .
O3 C44 N12 C45 172.5(5) .
O3 C44 N12 C46 1.0(8) .
O4 C47 N13 C48 -1.1(8) .
O4 C47 N13 C49 178.2(5) .
O5A N14A Fe1 N2 -172(3) .
O5A N14A Fe1 N4 94(3) .
O5A N14A Fe1 O1 -76(3) .
O5A N14A Fe1 O2 12(3) .
O5A N14A Fe1 O14B 115(5) .
O14B C5B N15B C53B 151(4) .
O14B C5B N15B C54B -23(7) .
F9B B3B F10B F10B 60(2) 2_767
F11B B3B F10B F10B -100(2) 2_767
F12B B3B F10B F10B 164.2(19) 2_767
